data_2106316
loop_
_publ_author_name
'Gabela, F.'
'Kojic-Prodic, B.'
'Sljukic, M.'
'Ruzic Toros, Z.'

_publ_section_title
;
 Refinement of the crystal structure of
 di-my-fluoro-hexafluorohexaaquadizirconium(IV), Zr2 F8 (H2 O)6
;
_journal_name_full 'Acta Crystallographica B (24,1968-38,1982)'
_journal_page_first 3733
_journal_page_last 3736
_journal_volume 33
_journal_year 1977
_chemical_formula_sum 'F8 H12 O6 Zr2'
_chemical_name_systematic 'Zr2 F8 (H2 O)6'
_space_group_IT_number 2
_symmetry_space_group_name_Hall '-P 1'
_symmetry_space_group_name_H-M 'P -1'
_cell_angle_alpha 90.55
_cell_angle_beta 105.06
_cell_angle_gamma 118.72
_cell_formula_units_Z 1
_cell_length_a 5.948
_cell_length_b 6.964
_cell_length_c 7.572
_cell_volume 262.245
_citation_journal_id_ASTM ACBCAR
_cod_data_source_file Gabela_ACBCAR_1977_769.cif
_cod_data_source_block H12F8O6Zr2
_cod_original_cell_volume 262.2448
_cod_original_formula_sum 'H12 F8 O6 Zr2'
_cod_database_code 2106316

loop_
_symmetry_equiv_pos_as_xyz
x,y,z
-x,-y,-z

loop_
_atom_site_label
_atom_site_type_symbol
_atom_site_fract_x
_atom_site_fract_y
_atom_site_fract_z
_atom_site_occupancy
_atom_site_U_iso_or_equiv
H2 H+1 0.21 0.433 0.431 1 0.0
O1 O-2 0.0821 0.2926 0.3785 1 0.0
H1 H+1 0.027 0.233 0.472 1 0.0
Zr1 Zr+4 0.264 0.1482 0.2167 1 0.0
O2 O-2 0.4516 -0.0704 0.2436 1 0.0
F1 F-1 0.2724 0.4103 0.1073 1 0.0
H5 H+1 0.693 0.45 0.083 1 0.0
O3 O-2 0.6549 0.3272 0.1456 1 0.0
H4 H+1 0.447 -0.183 0.335 1 0.0
F4 F-1 0.548 0.2956 0.4669 1 0.0
F3 F-1 0.0642 -0.0959 0.3479 1 0.0
H6 H+1 0.793 0.333 0.194 1 0.0
H3 H+1 0.583 -0.05 0.183 1 0.0
F2 F-1 -0.1651 0.005 0.0566 1 0.0
